data_1542745
loop_
_publ_author_name
'Zhu, Chuanle'
'Li, Jiawei'
'Chen, Pengquan'
'Wu, Wanqing'
'Ren, Yanwei'
'Jiang, Huanfeng'

_publ_section_title
;
 Transition-Metal-Free Cyclopropanation of 2-Aminoacrylates with
 N-Tosylhydrazones: A General Route to Cyclopropane \a-Amino Acid with
 Contiguous Quaternary Carbon Centers.
;
_journal_issue 6
_journal_name_full 'Organic letters'
_journal_page_first 1470
_journal_page_last 1473
_journal_paper_doi 10.1021/acs.orglett.6b00416
_journal_volume 18
_journal_year 2016
_chemical_formula_sum 'C16 H19 N O5'
_chemical_formula_weight 305.32
_chemical_name_systematic
; 
 ? 
;
_space_group_IT_number 14
_symmetry_cell_setting monoclinic
_symmetry_space_group_name_Hall '-P 2ybc'
_symmetry_space_group_name_H-M 'P 1 21/c 1'
_atom_sites_solution_hydrogens geom
_atom_sites_solution_primary direct
_atom_sites_solution_secondary difmap
_audit_creation_method SHELXL-97
_cell_angle_alpha 90.00
_cell_angle_beta 95.42(3)
_cell_angle_gamma 90.00
_cell_formula_units_Z 4
_cell_length_a 8.8082(18)
_cell_length_b 19.624(4)
_cell_length_c 9.7487(19)
_cell_measurement_reflns_used 11292
_cell_measurement_temperature 293(2)
_cell_measurement_theta_max 55.03
_cell_measurement_theta_min 6.23
_cell_volume 1677.5(6)
_computing_structure_refinement 'SHELXL-97 (Sheldrick, 1997)'
_computing_structure_solution 'SHELXS-97 (Sheldrick, 1990)'
_diffrn_ambient_temperature 293(2)
_diffrn_measured_fraction_theta_full 0.998
_diffrn_measured_fraction_theta_max 0.998
_diffrn_measurement_device_type Rigaku
_diffrn_radiation_monochromator graphite
_diffrn_radiation_source 'fine-focus sealed tube'
_diffrn_radiation_type MoK\a
_diffrn_radiation_wavelength 0.71073
_diffrn_reflns_av_R_equivalents 0.0524
_diffrn_reflns_av_sigmaI/netI 0.0431
_diffrn_reflns_limit_h_max 10
_diffrn_reflns_limit_h_min -10
_diffrn_reflns_limit_k_max 23
_diffrn_reflns_limit_k_min -23
_diffrn_reflns_limit_l_max 11
_diffrn_reflns_limit_l_min -11
_diffrn_reflns_number 18879
_diffrn_reflns_theta_full 25.00
_diffrn_reflns_theta_max 25.00
_diffrn_reflns_theta_min 3.12
_exptl_absorpt_coefficient_mu 0.090
_exptl_absorpt_correction_T_max 0.9910
_exptl_absorpt_correction_T_min 0.9910
_exptl_crystal_colour colorless
_exptl_crystal_density_diffrn 1.209
_exptl_crystal_density_method 'not measured'
_exptl_crystal_description block
_exptl_crystal_F_000 648
_exptl_crystal_size_max 0.10
_exptl_crystal_size_mid 0.10
_exptl_crystal_size_min 0.10
_refine_diff_density_max 0.213
_refine_diff_density_min -0.289
_refine_diff_density_rms 0.052
_refine_ls_extinction_coef 0.026(6)
_refine_ls_extinction_expression Fc^*^=kFc[1+0.001xFc^2^\l^3^/sin(2\q)]^-1/4^
_refine_ls_extinction_method SHELXL
_refine_ls_goodness_of_fit_ref 0.952
_refine_ls_hydrogen_treatment mixed
_refine_ls_matrix_type full
_refine_ls_number_parameters 200
_refine_ls_number_reflns 2950
_refine_ls_number_restraints 0
_refine_ls_restrained_S_all 0.952
_refine_ls_R_factor_all 0.0975
_refine_ls_R_factor_gt 0.0652
_refine_ls_shift/su_max 0.000
_refine_ls_shift/su_mean 0.000
_refine_ls_structure_factor_coef Fsqd
_refine_ls_weighting_details 'calc w=1/[\s^2^(Fo^2^)+(0.1435P)^2^+0.0000P] where P=(Fo^2^+2Fc^2^)/3'
_refine_ls_weighting_scheme calc
_refine_ls_wR_factor_gt 0.1822
_refine_ls_wR_factor_ref 0.2244
_reflns_number_gt 1491
_reflns_number_total 2950
_reflns_threshold_expression >2sigma(I)
_cod_data_source_file ol6b00416_si_002.cif
_cod_data_source_block z-2
_cod_depositor_comments
;
The following automatic conversions were performed:

'_symmetry_cell_setting' value 'Monoclinic' changed to 'monoclinic'
according to
/usr/data/users/saulius/crontab/automatic-downloads/rss-feeds/ACS/lib/dictionaries/cif_core.dic
dictionary named 'cif_core.dic' version 2.4.2 from 2011-04-26.

Automatic conversion script
Id: cif_fix_values 4268 2015-11-12 08:31:59Z antanas 

 Adding full bibliography for 1542744--1542745.cif.
;
_cod_original_sg_symbol_H-M P2(1)/c
_cod_database_code 1542745

loop_
_symmetry_equiv_pos_as_xyz
'x, y, z'
'-x, y+1/2, -z+1/2'
'-x, -y, -z'
'x, -y-1/2, z-1/2'

loop_
_atom_site_label
_atom_site_type_symbol
_atom_site_fract_x
_atom_site_fract_y
_atom_site_fract_z
_atom_site_U_iso_or_equiv
_atom_site_adp_type
_atom_site_occupancy
_atom_site_symmetry_multiplicity
_atom_site_calc_flag
_atom_site_refinement_flags
N1 N 0.2360(3) 0.71493(11) 0.7805(2) 0.0672(7) Uani 1 1 d .
H1A H 0.2358 0.7238 0.6941 0.081 Uiso 1 1 calc R
C1 C 0.3103(4) 0.40026(14) 0.6431(3) 0.0716(8) Uani 1 1 d .
O5 O 0.1991(3) 0.75334(12) 0.99087(19) 0.0929(8) Uani 1 1 d .
C12 C 0.2753(4) 0.64811(13) 0.8293(2) 0.0663(8) Uani 1 1 d .
C15 C 0.1996(4) 0.76423(14) 0.8667(3) 0.0688(8) Uani 1 1 d .
C5 C 0.4536(4) 0.48331(16) 0.7805(3) 0.0800(9) Uani 1 1 d .
H5A H 0.5333 0.4934 0.8469 0.096 Uiso 1 1 calc R
O3 O 0.0134(3) 0.62369(12) 0.8197(2) 0.0955(8) Uani 1 1 d .
O2 O 0.1842(3) 0.32111(11) 0.4937(3) 0.0958(8) Uani 1 1 d .
C10 C 0.3940(3) 0.60908(14) 0.7558(2) 0.0685(8) Uani 1 1 d .
C3 C 0.2456(4) 0.51878(15) 0.6234(3) 0.0805(9) Uani 1 1 d .
H3A H 0.1834 0.5531 0.5834 0.097 Uiso 1 1 calc R
C4 C 0.3640(3) 0.53529(14) 0.7231(3) 0.0686(8) Uani 1 1 d .
O4 O 0.1712(3) 0.56137(14) 0.9622(2) 0.1096(9) Uani 1 1 d .
C8 C 0.2902(4) 0.32825(17) 0.5982(3) 0.0816(9) Uani 1 1 d .
C13 C 0.1499(4) 0.60642(16) 0.8801(3) 0.0787(9) Uani 1 1 d .
C2 C 0.2198(4) 0.45192(16) 0.5836(3) 0.0830(9) Uani 1 1 d .
H2A H 0.1411 0.4416 0.5164 0.100 Uiso 1 1 calc R
C6 C 0.4276(4) 0.41722(17) 0.7419(3) 0.0837(9) Uani 1 1 d .
H6A H 0.4896 0.3830 0.7826 0.100 Uiso 1 1 calc R
O1 O 0.3650(4) 0.28208(13) 0.6502(3) 0.1199(10) Uani 1 1 d .
C17 C 0.4711(4) 0.64579(17) 0.6441(3) 0.0816(9) Uani 1 1 d .
H17A H 0.5423 0.6156 0.6065 0.122 Uiso 1 1 calc R
H17B H 0.5243 0.6850 0.6828 0.122 Uiso 1 1 calc R
H17C H 0.3956 0.6599 0.5723 0.122 Uiso 1 1 calc R
C11 C 0.4314(4) 0.63380(17) 0.8990(3) 0.0825(9) Uani 1 1 d .
H11A H 0.5016 0.6718 0.9128 0.099 Uiso 1 1 calc R
H11B H 0.4398 0.6001 0.9721 0.099 Uiso 1 1 calc R
C16 C 0.1595(4) 0.83180(16) 0.8044(3) 0.0859(9) Uani 1 1 d .
H16A H 0.1361 0.8630 0.8753 0.129 Uiso 1 1 calc R
H16B H 0.0723 0.8271 0.7381 0.129 Uiso 1 1 calc R
H16C H 0.2441 0.8489 0.7595 0.129 Uiso 1 1 calc R
C14 C -0.1126(5) 0.5823(2) 0.8609(6) 0.1367(17) Uani 1 1 d .
H14A H -0.2066 0.5979 0.8134 0.205 Uiso 1 1 calc R
H14B H -0.1176 0.5863 0.9585 0.205 Uiso 1 1 calc R
H14C H -0.0963 0.5355 0.8378 0.205 Uiso 1 1 calc R
C9 C 0.1617(5) 0.25341(19) 0.4377(5) 0.1144(14) Uani 1 1 d .
H9A H 0.0825 0.2543 0.3631 0.172 Uiso 1 1 calc R
H9B H 0.1330 0.2232 0.5083 0.172 Uiso 1 1 calc R
H9C H 0.2547 0.2376 0.4046 0.172 Uiso 1 1 calc R

loop_
_atom_site_aniso_label
_atom_site_aniso_U_11
_atom_site_aniso_U_22
_atom_site_aniso_U_33
_atom_site_aniso_U_23
_atom_site_aniso_U_13
_atom_site_aniso_U_12
N1 0.0961(18) 0.0663(13) 0.0398(10) -0.0001(9) 0.0090(11) -0.0047(11)
C1 0.089(2) 0.0664(17) 0.0599(15) 0.0062(13) 0.0089(14) 0.0059(15)
O5 0.127(2) 0.1069(17) 0.0457(11) -0.0130(10) 0.0144(11) -0.0156(13)
C12 0.089(2) 0.0648(16) 0.0441(13) 0.0040(11) 0.0028(13) -0.0068(14)
C15 0.086(2) 0.0742(18) 0.0464(14) -0.0076(12) 0.0051(13) -0.0169(14)
C5 0.095(2) 0.080(2) 0.0608(16) 0.0035(14) -0.0146(15) 0.0069(16)
O3 0.0906(17) 0.0946(16) 0.1013(16) 0.0155(13) 0.0096(13) -0.0171(12)
O2 0.0988(17) 0.0760(14) 0.1120(18) -0.0161(12) 0.0060(14) -0.0074(11)
C10 0.082(2) 0.0714(17) 0.0509(14) 0.0051(12) -0.0007(13) -0.0007(14)
C3 0.091(2) 0.0689(18) 0.0766(18) 0.0044(14) -0.0163(16) 0.0087(15)
C4 0.084(2) 0.0676(17) 0.0532(14) 0.0052(12) -0.0005(14) 0.0034(14)
O4 0.133(2) 0.1051(17) 0.0932(16) 0.0425(14) 0.0231(15) -0.0127(15)
C8 0.106(3) 0.073(2) 0.0685(18) 0.0058(15) 0.0224(18) 0.0041(18)
C13 0.104(3) 0.0758(19) 0.0577(16) 0.0033(14) 0.0159(16) -0.0133(17)
C2 0.093(2) 0.0717(19) 0.0801(19) -0.0044(15) -0.0138(17) 0.0042(16)
C6 0.105(2) 0.079(2) 0.0648(17) 0.0104(14) -0.0037(17) 0.0148(17)
O1 0.190(3) 0.0749(15) 0.0928(17) 0.0068(13) 0.0021(18) 0.0307(17)
C17 0.086(2) 0.087(2) 0.0731(18) 0.0109(15) 0.0122(16) -0.0015(16)
C11 0.105(2) 0.082(2) 0.0570(16) 0.0091(14) -0.0128(16) -0.0126(17)
C16 0.108(3) 0.077(2) 0.0736(19) -0.0142(15) 0.0116(18) -0.0008(17)
C14 0.103(3) 0.120(3) 0.191(4) 0.014(3) 0.034(3) -0.030(2)
C9 0.118(3) 0.083(2) 0.144(3) -0.029(2) 0.024(3) -0.016(2)

loop_
_atom_type_symbol
_atom_type_description
_atom_type_scat_dispersion_real
_atom_type_scat_dispersion_imag
_atom_type_scat_source
C C 0.0033 0.0016 'International Tables Vol C Tables 4.2.6.8 and 6.1.1.4'
H H 0.0000 0.0000 'International Tables Vol C Tables 4.2.6.8 and 6.1.1.4'
N N 0.0061 0.0033 'International Tables Vol C Tables 4.2.6.8 and 6.1.1.4'
O O 0.0106 0.0060 'International Tables Vol C Tables 4.2.6.8 and 6.1.1.4'

loop_
_geom_angle_atom_site_label_1
_geom_angle_atom_site_label_2
_geom_angle_atom_site_label_3
_geom_angle
C15 N1 C12 121.3(2)
C2 C1 C6 118.6(3)
C2 C1 C8 121.8(3)
C6 C1 C8 119.6(3)
N1 C12 C13 116.8(3)
N1 C12 C11 120.4(2)
C13 C12 C11 114.9(2)
N1 C12 C10 117.4(2)
C13 C12 C10 116.1(2)
C11 C12 C10 58.70(19)
O5 C15 N1 121.0(3)
O5 C15 C16 122.3(3)
N1 C15 C16 116.7(2)
C6 C5 C4 121.2(3)
C13 O3 C14 114.5(3)
C8 O2 C9 116.8(3)
C11 C10 C4 122.3(2)
C11 C10 C17 116.4(3)
C4 C10 C17 112.8(2)
C11 C10 C12 59.8(2)
C4 C10 C12 118.0(2)
C17 C10 C12 118.1(2)
C2 C3 C4 120.6(3)
C5 C4 C3 118.3(3)
C5 C4 C10 123.1(3)
C3 C4 C10 118.5(2)
O1 C8 O2 124.3(3)
O1 C8 C1 123.1(3)
O2 C8 C1 112.6(3)
O4 C13 O3 124.2(3)
O4 C13 C12 123.6(3)
O3 C13 C12 112.2(3)
C3 C2 C1 120.4(3)
C5 C6 C1 121.0(3)
C10 C11 C12 61.52(19)

loop_
_geom_bond_atom_site_label_1
_geom_bond_atom_site_label_2
_geom_bond_distance
N1 C15 1.340(4)
N1 C12 1.426(3)
C1 C2 1.383(4)
C1 C6 1.386(4)
C1 C8 1.485(4)
O5 C15 1.230(3)
C12 C13 1.496(4)
C12 C11 1.502(4)
C12 C10 1.528(4)
C15 C16 1.487(4)
C5 C6 1.364(4)
C5 C4 1.376(4)
O3 C13 1.332(4)
O3 C14 1.462(5)
O2 C8 1.323(4)
O2 C9 1.443(4)
C10 C11 1.485(4)
C10 C4 1.501(4)
C10 C17 1.519(4)
C3 C2 1.381(4)
C3 C4 1.395(4)
O4 C13 1.195(4)
C8 O1 1.204(4)
